data_2009200
loop_
_publ_author_name
'Hensen, Karl'
'Faber, Alexander'
'Bolte, Michael'

_publ_section_title
;
 <i>trans</i>-Tetrabromobis(3,5-dimethylpyridine)germanium(IV), a
 non-merohedral twin
;
_journal_issue 11
_journal_name_full 'Acta Crystallographica Section C'
_journal_page_first 1774
_journal_page_last 1775
_journal_paper_doi 10.1107/S0108270199010409
_journal_volume 55
_journal_year 1999
_chemical_formula_iupac '[GeBr4 (C7 H9 N)2 ]'
_chemical_formula_moiety 'C14 H18 Br4 Ge N2'
_chemical_formula_sum 'C14 H18 Br4 Ge N2'
_chemical_formula_weight 606.53
_chemical_name_systematic ?
_space_group_IT_number 12
_symmetry_cell_setting monoclinic
_symmetry_space_group_name_Hall '-C 2y'
_symmetry_space_group_name_H-M 'C 1 2/m 1'
_audit_creation_method SHELXL-97
_cell_angle_alpha 90.00
_cell_angle_beta 113.090(10)
_cell_angle_gamma 90.00
_cell_formula_units_Z 2
_cell_length_a 16.3180(10)
_cell_length_b 7.3620(10)
_cell_length_c 8.2290(10)
_cell_measurement_reflns_used 4554
_cell_measurement_temperature 173(2)
_cell_measurement_theta_max 25
_cell_measurement_theta_min 1
_cell_volume 909.38(19)
_computing_cell_refinement SMART
_computing_data_collection 'SMART (Siemens, 1995)'
_computing_data_reduction 'SAINT  (Siemens, 1995)'
_computing_molecular_graphics 'XP in SHELXTL-Plus (Sheldrick, 1991)'
_computing_structure_refinement 'SHELXL97 (Sheldrick, 1997)'
_computing_structure_solution 'SHELXS97 (Sheldrick, 1990)'
_diffrn_ambient_temperature 173(2)
_diffrn_measured_fraction_theta_full 1.000
_diffrn_measured_fraction_theta_max 1.000
_diffrn_measurement_device_type 'Siemens CCD three-circle diffractometer'
_diffrn_measurement_method \w
_diffrn_radiation_monochromator graphite
_diffrn_radiation_source 'fine-focus sealed tube'
_diffrn_radiation_type MoK\a
_diffrn_radiation_wavelength 0.71073
_diffrn_reflns_av_R_equivalents 0.0000
_diffrn_reflns_av_sigmaI/netI 0.1004
_diffrn_reflns_limit_h_max 20
_diffrn_reflns_limit_h_min -20
_diffrn_reflns_limit_k_max 9
_diffrn_reflns_limit_k_min -9
_diffrn_reflns_limit_l_max 10
_diffrn_reflns_limit_l_min -10
_diffrn_reflns_number 9321
_diffrn_reflns_theta_full 27.10
_diffrn_reflns_theta_max 27.10
_diffrn_reflns_theta_min 2.69
_diffrn_standards_decay_% 0
_diffrn_standards_interval_time 1200
_diffrn_standards_number 104
_exptl_absorpt_coefficient_mu 10.467
_exptl_absorpt_correction_T_max 0.123
_exptl_absorpt_correction_T_min 0.108
_exptl_absorpt_correction_type empirical
_exptl_absorpt_process_details '(SADABS; Sheldrick, 1996)'
_exptl_crystal_colour 'light yellow'
_exptl_crystal_density_diffrn 2.215
_exptl_crystal_density_method 'not measured'
_exptl_crystal_description cube
_exptl_crystal_F_000 576
_exptl_crystal_size_max 0.20
_exptl_crystal_size_mid 0.20
_exptl_crystal_size_min 0.20
_refine_diff_density_max 0.871
_refine_diff_density_min -0.973
_refine_ls_extinction_method none
_refine_ls_goodness_of_fit_ref 0.998
_refine_ls_hydrogen_treatment constr
_refine_ls_matrix_type full
_refine_ls_number_parameters 63
_refine_ls_number_reflns 9321
_refine_ls_number_restraints 0
_refine_ls_restrained_S_all 0.998
_refine_ls_R_factor_all 0.0934
_refine_ls_R_factor_gt 0.0588
_refine_ls_shift/su_max 0.001
_refine_ls_shift/su_mean 0.000
_refine_ls_structure_factor_coef Fsqd
_refine_ls_weighting_details 'calc w = 1/[\s^2^(Fo^2^)+(0.0750P)^2^] where P=(Fo^2^+2Fc^2^)/3'
_refine_ls_weighting_scheme calc
_refine_ls_wR_factor_ref 0.1593
_reflns_number_gt 6623
_reflns_number_total 9321
_reflns_threshold_expression I>2\s(I)
_cod_data_source_file sk1320.cif
_cod_data_source_block he76
_cod_depositor_comments
;
The following automatic conversions were performed:
'_symmetry_cell_setting' value 'Monoclinic' changed to 'monoclinic'
according to '/home/saulius/struct/CIF-dictionaries/cif_core.dic'
dictionary named 'cif_core.dic' version 2.4.1 from 2010-06-29.

Automatic conversion script
Id: cif_fix_enum 1527 2010-12-29 10:47:43Z saulius 

The following automatic conversions were performed:

'_symmetry_cell_setting' value 'Monoclinic' changed to 'monoclinic'
according to /home/saulius/struct/CIF-dictionaries/cif_core.dic
dictionary named 'cif_core.dic' version 2.4.1 from
2010-06-29.

'_exptl_absorpt_correction_type' value 'Empirical'
changed to 'empirical' according to
/home/saulius/struct/CIF-dictionaries/cif_core.dic dictionary named
'cif_core.dic' version 2.4.1 from 2010-06-29.

Automatic conversion script
Id: cif_fix_values 1715 2011-07-08 13:25:40Z adriana 
;
_cod_original_cell_volume 909.38(17)
_cod_original_sg_symbol_H-M 'C 2/m'
_cod_database_code 2009200
_cod_database_fobs_code 2009200

loop_
_symmetry_equiv_pos_as_xyz
'x, y, z'
'-x, y, -z'
'x+1/2, y+1/2, z'
'-x+1/2, y+1/2, -z'
'-x, -y, -z'
'x, -y, z'
'-x+1/2, -y+1/2, -z'
'x+1/2, -y+1/2, z'

loop_
_atom_site_label
_atom_site_fract_x
_atom_site_fract_y
_atom_site_fract_z
_atom_site_U_iso_or_equiv
_atom_site_adp_type
_atom_site_calc_flag
_atom_site_refinement_flags
_atom_site_occupancy
_atom_site_disorder_assembly
_atom_site_disorder_group
_atom_site_type_symbol
Ge1 .0000 .0000 .5000 .01293(16) Uani d S 1 . . Ge
Br1 .04462(2) .23712(5) .72630(5) .02402(12) Uani d . 1 . . Br
N1 .1288(2) .0000 .4970(5) .0145(8) Uani d S 1 . . N
C2 .2015(3) .0000 .6530(6) .0171(11) Uani d S 1 . . C
H2 .1931 .0000 .7608 .021 Uiso calc SR 1 . . H
C3 .2886(3) .0000 .6582(6) .0154(10) Uani d S 1 . . C
H31A .3426 .0000 .9333 .023 Uiso d SR 1 . . H
H31B .4026 .1094 .8490 .023 Uiso d R 1 . . H
C31 .3657(3) .0000 .8378(5) .0206(10) Uani d S 1 . . C
C4 .2987(3) .0000 .4976(6) .0154(9) Uani d S 1 . . C
H4 .3567 .0000 .4965 .018 Uiso calc SR 1 . . H
C5 .2235(3) .0000 .3371(6) .0151(10) Uani d S 1 . . C
C51 .2331(3) .0000 .1616(5) .0230(11) Uani d S 1 . . C
H51A .1692 .0000 .0671 .035 Uiso d SR 1 . . H
H51B .2631 .1094 .1527 .035 Uiso d R 1 . . H
C6 .1410(3) .0000 .3469(6) .0165(10) Uani d S 1 . . C
H6 .0897 .0000 .2394 .020 Uiso calc SR 1 . . H

loop_
_atom_site_aniso_label
_atom_site_aniso_U_11
_atom_site_aniso_U_22
_atom_site_aniso_U_33
_atom_site_aniso_U_12
_atom_site_aniso_U_13
_atom_site_aniso_U_23
Ge1 .0093(3) .0129(3) .0142(3) .000 .0021(3) .000
Br1 .01776(18) .0233(2) .0284(2) -.00347(15) .00624(16) -.01081(14)
N1 .0070(18) .0152(19) .0175(19) .000 .0007(17) .000
C2 .011(2) .023(3) .015(2) .000 .0021(19) .000
C3 .009(2) .017(3) .019(2) .000 .0030(19) .000
C31 .003(2) .036(3) .018(2) .000 -.001(2) .000
C4 .009(2) .016(2) .017(2) .000 .001(2) .000
C5 .015(2) .019(3) .012(2) .000 .0069(19) .000
C51 .013(2) .035(3) .022(2) .000 .007(2) .000
C6 .011(2) .019(3) .015(2) .000 .0000(19) .000

loop_
_atom_type_symbol
_atom_type_description
_atom_type_scat_dispersion_real
_atom_type_scat_dispersion_imag
_atom_type_scat_source
C C 0.0033 0.0016 'International Tables Vol C Tables 4.2.6.8 and 6.1.1.4'
H H 0.0000 0.0000 'International Tables Vol C Tables 4.2.6.8 and 6.1.1.4'
N N 0.0061 0.0033 'International Tables Vol C Tables 4.2.6.8 and 6.1.1.4'
Ge Ge 0.1547 1.8001 'International Tables Vol C Tables 4.2.6.8 and 6.1.1.4'
Br Br -0.2901 2.4595 'International Tables Vol C Tables 4.2.6.8 and 6.1.1.4'

loop_
_geom_angle_atom_site_label_1
_geom_angle_atom_site_label_2
_geom_angle_atom_site_label_3
_geom_angle_site_symmetry_1
_geom_angle_site_symmetry_3
_geom_angle
_geom_angle_publ_flag
N1 Ge1 N1 5_556 . 180.0 ?
N1 Ge1 Br1 5_556 6 89.52(8) ?
N1 Ge1 Br1 . 6 90.48(8) ?
N1 Ge1 Br1 5_556 5_556 90.48(8) ?
N1 Ge1 Br1 . 5_556 89.52(8) ?
Br1 Ge1 Br1 6 5_556 88.92(2) ?
N1 Ge1 Br1 5_556 2_556 90.48(8) ?
N1 Ge1 Br1 . 2_556 89.52(8) ?
Br1 Ge1 Br1 6 2_556 180.0 ?
Br1 Ge1 Br1 5_556 2_556 91.08(2) ?
N1 Ge1 Br1 5_556 . 89.52(8) ?
N1 Ge1 Br1 . . 90.48(8) y
Br1 Ge1 Br1 6 . 91.08(2) ?
Br1 Ge1 Br1 5_556 . 180.0 ?
Br1 Ge1 Br1 2_556 . 88.92(2) ?
C6 N1 C2 . . 119.0(3) y
C6 N1 Ge1 . . 121.6(3) y
C2 N1 Ge1 . . 119.4(3) y
N1 C2 C3 . . 121.6(4) ?
C4 C3 C2 . . 117.8(4) ?
C4 C3 C31 . . 124.1(4) ?
C2 C3 C31 . . 118.1(4) ?
C3 C4 C5 . . 120.3(4) ?
C6 C5 C4 . . 117.2(4) ?
C6 C5 C51 . . 121.6(4) ?
C4 C5 C51 . . 121.1(4) ?
N1 C6 C5 . . 124.1(4) ?

loop_
_geom_bond_atom_site_label_1
_geom_bond_atom_site_label_2
_geom_bond_site_symmetry_2
_geom_bond_distance
_geom_bond_publ_flag
Ge1 N1 5_556 2.112(3) ?
Ge1 N1 . 2.112(3) y
Ge1 Br1 6 2.4457(4) ?
Ge1 Br1 5_556 2.4458(4) ?
Ge1 Br1 2_556 2.4458(4) ?
Ge1 Br1 . 2.4458(4) y
N1 C6 . 1.325(6) ?
N1 C2 . 1.364(5) ?
C2 C3 . 1.404(6) ?
C3 C4 . 1.395(6) ?
C3 C31 . 1.520(6) ?
C4 C5 . 1.407(6) ?
C5 C6 . 1.380(6) ?
C5 C51 . 1.513(6) ?

loop_
_geom_torsion_atom_site_label_1
_geom_torsion_atom_site_label_2
_geom_torsion_atom_site_label_3
_geom_torsion_atom_site_label_4
_geom_torsion_site_symmetry_1
_geom_torsion
_geom_torsion_publ_flag
N1 Ge1 N1 C6 5_556 0(15) ?
Br1 Ge1 N1 C6 6 134.457(10) ?
Br1 Ge1 N1 C6 5_556 45.543(10) ?
Br1 Ge1 N1 C6 2_556 -45.543(10) ?
Br1 Ge1 N1 C6 . -134.457(10) ?
N1 Ge1 N1 C2 5_556 180(15) ?
Br1 Ge1 N1 C2 6 -45.543(10) ?
Br1 Ge1 N1 C2 5_556 -134.457(10) ?
Br1 Ge1 N1 C2 2_556 134.457(10) ?
Br1 Ge1 N1 C2 . 45.543(10) y
C6 N1 C2 C3 . 0.0000(10) ?
Ge1 N1 C2 C3 . 180.0 ?
N1 C2 C3 C4 . 0.000(2) ?
N1 C2 C3 C31 . 180.0000(10) ?
C2 C3 C4 C5 . 0.0000(10) ?
C31 C3 C4 C5 . 180.0000(10) ?
C3 C4 C5 C6 . 0.0000(10) ?
C3 C4 C5 C51 . 180.0 ?
C2 N1 C6 C5 . 0.0000(10) ?
Ge1 N1 C6 C5 . 180.0 ?
C4 C5 C6 N1 . 0.0000(10) ?
C51 C5 C6 N1 . 180.0 ?
